data_2207537
loop_
_publ_author_name
'Butcher, Ray J.'
'Towns, William'

_publ_section_title
;Aqua[<i>N</i>,<i>N</i>'-ethylenebis(5-nitrosalicylideneiminato)]methanolmanganese(III)
 perchlorate
;
_journal_coeditor_code HB2001
_journal_issue 12
_journal_name_full 'Acta Crystallographica Section E'
_journal_page_first m2618
_journal_page_last m2620
_journal_paper_doi 10.1107/S1600536805036913
_journal_volume 61
_journal_year 2005
_chemical_formula_iupac '[Mn (C16 H12 N4 O6) (C H4 O) (H2 O)] Cl O4'
_chemical_formula_moiety 'C17 H18 Mn N4 O8 +, Cl O4 -'
_chemical_formula_sum 'C17 H18 Cl Mn N4 O12'
_chemical_formula_weight 560.74
_chemical_name_systematic
;
Aqua[N,N'-ethylenebis(5-nitrosalicylideneiminato)]methanolmanganese(III)
perchlorate
;
_space_group_IT_number 2
_symmetry_cell_setting triclinic
_symmetry_space_group_name_Hall '-P 1'
_symmetry_space_group_name_H-M 'P -1'
_atom_sites_solution_hydrogens geom
_atom_sites_solution_primary direct
_atom_sites_solution_secondary difmap
_audit_creation_method SHELXL-97
_cell_angle_alpha 84.549(13)
_cell_angle_beta 79.701(15)
_cell_angle_gamma 72.128(12)
_cell_formula_units_Z 2
_cell_length_a 8.3102(15)
_cell_length_b 10.3320(16)
_cell_length_c 13.995(2)
_cell_measurement_reflns_used 36
_cell_measurement_temperature 293(2)
_cell_measurement_theta_max 11.42
_cell_measurement_theta_min 2.48
_cell_volume 1124.2(3)
_computing_cell_refinement 'XSCANS '
_computing_data_collection 'XSCANS (Siemens, 1996)'
_computing_data_reduction 'SHELXTL (Bruker, 1997)'
_computing_molecular_graphics SHELXTL
_computing_publication_material SHELXTL
_computing_structure_refinement 'SHELXL97 (Sheldrick, 1997)'
_computing_structure_solution 'SHELXS97 (Sheldrick, 1997)'
_diffrn_ambient_temperature 293(2)
_diffrn_measured_fraction_theta_full 0.998
_diffrn_measured_fraction_theta_max 0.998
_diffrn_measurement_device_type 'Siemens P4S'
_diffrn_measurement_method 2\q/\w
_diffrn_radiation_monochromator graphite
_diffrn_radiation_type MoK\a
_diffrn_radiation_wavelength 0.71073
_diffrn_reflns_av_R_equivalents 0.0145
_diffrn_reflns_av_sigmaI/netI 0.0637
_diffrn_reflns_limit_h_max 0
_diffrn_reflns_limit_h_min -10
_diffrn_reflns_limit_k_max 12
_diffrn_reflns_limit_k_min -13
_diffrn_reflns_limit_l_max 17
_diffrn_reflns_limit_l_min -18
_diffrn_reflns_number 5181
_diffrn_reflns_theta_full 27.50
_diffrn_reflns_theta_max 27.50
_diffrn_reflns_theta_min 2.50
_diffrn_standards_decay_% 0.01
_diffrn_standards_interval_count 97
_diffrn_standards_number 3
_exptl_absorpt_coefficient_mu 0.778
_exptl_absorpt_correction_T_max 0.947
_exptl_absorpt_correction_T_min 0.837
_exptl_absorpt_correction_type psi-scan
_exptl_absorpt_process_details '(North <i>et al.</i>,  1968)'
_exptl_crystal_colour 'pale brown'
_exptl_crystal_density_diffrn 1.657
_exptl_crystal_density_method 'not measured'
_exptl_crystal_description plate
_exptl_crystal_F_000 572
_exptl_crystal_size_max 0.49
_exptl_crystal_size_mid 0.32
_exptl_crystal_size_min 0.07
_refine_diff_density_max 0.446
_refine_diff_density_min -0.317
_refine_ls_extinction_method none
_refine_ls_goodness_of_fit_ref 1.027
_refine_ls_hydrogen_treatment mixed
_refine_ls_matrix_type full
_refine_ls_number_parameters 324
_refine_ls_number_reflns 5169
_refine_ls_number_restraints 4
_refine_ls_restrained_S_all 1.027
_refine_ls_R_factor_all 0.0941
_refine_ls_R_factor_gt 0.0555
_refine_ls_shift/su_max 0.023
_refine_ls_shift/su_mean 0.001
_refine_ls_structure_factor_coef Fsqd
_refine_ls_weighting_details 'calc w = 1/[\s^2^(Fo^2^)+(0.0653P)^2^+0.3336P] where P = (Fo^2^+2Fc^2^)/3'
_refine_ls_weighting_scheme calc
_refine_ls_wR_factor_gt 0.1277
_refine_ls_wR_factor_ref 0.1464
_reflns_number_gt 3452
_reflns_number_total 5169
_reflns_threshold_expression I>2\s(I)
_cod_data_source_file hb2001.cif
_cod_data_source_block I
_cod_database_code 2207537

loop_
_symmetry_equiv_pos_as_xyz
'x, y, z'
'-x, -y, -z'

loop_
_atom_site_label
_atom_site_fract_x
_atom_site_fract_y
_atom_site_fract_z
_atom_site_U_iso_or_equiv
_atom_site_adp_type
_atom_site_calc_flag
_atom_site_refinement_flags
_atom_site_occupancy
_atom_site_type_symbol
Mn 0.12669(7) 0.24444(5) 0.26710(4) 0.03583(16) Uani d . 1 Mn
Cl -0.29676(13) 0.25177(11) 0.04343(7) 0.0549(3) Uani d . 1 Cl
O11A -0.2816(7) 0.1147(4) 0.0725(3) 0.1263(17) Uani d . 1 O
O12A -0.3641(5) 0.3297(5) 0.1266(3) 0.1171(16) Uani d . 1 O
O13A -0.4084(5) 0.2944(5) -0.0245(3) 0.1071(15) Uani d . 1 O
O14A -0.1339(4) 0.2635(5) 0.0023(3) 0.1000(13) Uani d . 1 O
O1A 0.1237(3) 0.3581(2) 0.36624(17) 0.0437(6) Uani d . 1 O
O1B 0.0515(3) 0.1093(2) 0.35038(17) 0.0426(6) Uani d . 1 O
O1M 0.3991(4) 0.1309(3) 0.2782(2) 0.0608(8) Uani d D 1 O
H1M 0.4080 0.0496 0.2785 0.091 Uiso calc RD 1 H
O1W -0.1522(3) 0.3528(3) 0.2586(2) 0.0576(7) Uani d D 1 O
H1W1 -0.169(5) 0.4327(14) 0.269(4) 0.086 Uiso d D 1 H
H1W2 -0.237(3) 0.343(4) 0.242(4) 0.086 Uiso d D 1 H
O51A 0.3951(5) 0.8342(3) 0.4380(3) 0.0805(10) Uani d . 1 O
O52A 0.4334(4) 0.8450(3) 0.2809(2) 0.0629(8) Uani d . 1 O
O51B -0.1670(5) -0.3357(3) 0.1785(2) 0.0741(10) Uani d . 1 O
O52B -0.2365(4) -0.3765(3) 0.3314(2) 0.0591(8) Uani d . 1 O
N1A 0.1967(4) 0.3741(3) 0.1655(2) 0.0378(6) Uani d . 1 N
N1B 0.1518(4) 0.1390(3) 0.1513(2) 0.0399(7) Uani d . 1 N
N5A 0.3891(4) 0.7926(3) 0.3607(3) 0.0548(9) Uani d . 1 N
N5B -0.1797(4) -0.3093(3) 0.2628(3) 0.0472(8) Uani d . 1 N
C1A 0.2560(4) 0.5162(3) 0.2725(3) 0.0377(8) Uani d . 1 C
C2A 0.1936(4) 0.4578(3) 0.3617(3) 0.0392(8) Uani d . 1 C
C3A 0.2029(5) 0.5099(4) 0.4484(3) 0.0513(10) Uani d . 1 C
H3AA 0.1646 0.4709 0.5073 0.062 Uiso calc R 1 H
C4A 0.2673(5) 0.6175(4) 0.4490(3) 0.0523(10) Uani d . 1 C
H4AA 0.2711 0.6515 0.5074 0.063 Uiso calc R 1 H
C5A 0.3268(5) 0.6750(4) 0.3607(3) 0.0464(9) Uani d . 1 C
C6A 0.3240(5) 0.6254(3) 0.2740(3) 0.0416(8) Uani d . 1 C
H6AA 0.3670 0.6636 0.2159 0.050 Uiso calc R 1 H
C7A 0.2505(4) 0.4735(3) 0.1793(3) 0.0394(8) Uani d . 1 C
H7AA 0.2887 0.5212 0.1247 0.047 Uiso calc R 1 H
C8A 0.1869(5) 0.3430(4) 0.0659(3) 0.0479(9) Uani d . 1 C
H8AA 0.2619 0.3813 0.0184 0.058 Uiso calc R 1 H
H8AB 0.0708 0.3810 0.0524 0.058 Uiso calc R 1 H
C1B 0.0112(4) -0.0237(3) 0.2302(2) 0.0368(7) Uani d . 1 C
C2B -0.0058(4) 0.0134(3) 0.3268(2) 0.0369(7) Uani d . 1 C
C3B -0.0846(5) -0.0596(4) 0.4023(3) 0.0442(8) Uani d . 1 C
H3BA -0.0972 -0.0367 0.4665 0.053 Uiso calc R 1 H
C4B -0.1423(5) -0.1631(4) 0.3823(3) 0.0440(8) Uani d . 1 C
H4BA -0.1925 -0.2108 0.4324 0.053 Uiso calc R 1 H
C5B -0.1250(4) -0.1963(3) 0.2860(3) 0.0401(8) Uani d . 1 C
C6B -0.0506(5) -0.1294(3) 0.2116(3) 0.0415(8) Uani d . 1 C
H6BA -0.0405 -0.1537 0.1479 0.050 Uiso calc R 1 H
C7B 0.0950(5) 0.0379(4) 0.1482(3) 0.0414(8) Uani d . 1 C
H7BA 0.1091 0.0014 0.0880 0.050 Uiso calc R 1 H
C8B 0.2421(5) 0.1904(4) 0.0615(3) 0.0487(9) Uani d . 1 C
H8BA 0.2111 0.1637 0.0044 0.058 Uiso calc R 1 H
H8BB 0.3652 0.1540 0.0588 0.058 Uiso calc R 1 H
C1M 0.5077(8) 0.1502(6) 0.3363(5) 0.102(2) Uani d . 1 C
H1MA 0.6238 0.1201 0.3036 0.152 Uiso calc R 1 H
H1MB 0.4966 0.0988 0.3967 0.152 Uiso calc R 1 H
H1MC 0.4779 0.2451 0.3489 0.152 Uiso calc R 1 H

loop_
_atom_site_aniso_label
_atom_site_aniso_U_11
_atom_site_aniso_U_22
_atom_site_aniso_U_33
_atom_site_aniso_U_12
_atom_site_aniso_U_13
_atom_site_aniso_U_23
Mn 0.0452(3) 0.0325(3) 0.0352(3) -0.0201(2) -0.0057(2) -0.0003(2)
Cl 0.0525(6) 0.0666(7) 0.0466(6) -0.0197(5) -0.0081(4) -0.0010(5)
O11A 0.178(5) 0.074(3) 0.117(4) -0.024(3) -0.033(3) 0.017(2)
O12A 0.086(3) 0.147(4) 0.113(3) -0.014(3) -0.003(2) -0.072(3)
O13A 0.092(3) 0.167(4) 0.089(3) -0.077(3) -0.050(2) 0.056(3)
O14A 0.058(2) 0.168(4) 0.082(3) -0.045(2) -0.0004(18) -0.021(3)
O1A 0.0562(16) 0.0422(13) 0.0402(13) -0.0279(12) -0.0027(11) -0.0038(10)
O1B 0.0619(16) 0.0394(13) 0.0364(13) -0.0284(12) -0.0099(11) -0.0011(10)
O1M 0.0549(17) 0.0520(17) 0.079(2) -0.0131(14) -0.0237(15) -0.0046(15)
O1W 0.0494(17) 0.0429(15) 0.085(2) -0.0138(13) -0.0175(15) -0.0106(15)
O51A 0.109(3) 0.075(2) 0.082(2) -0.057(2) -0.010(2) -0.0262(18)
O52A 0.075(2) 0.0443(15) 0.079(2) -0.0336(15) -0.0085(16) -0.0012(15)
O51B 0.118(3) 0.070(2) 0.0542(19) -0.059(2) -0.0028(18) -0.0179(16)
O52B 0.077(2) 0.0438(15) 0.0672(19) -0.0357(15) -0.0137(15) 0.0083(13)
N1A 0.0425(16) 0.0380(15) 0.0372(15) -0.0191(13) -0.0062(12) 0.0017(12)
N1B 0.0477(17) 0.0402(16) 0.0357(15) -0.0207(13) -0.0022(13) -0.0033(12)
N5A 0.058(2) 0.0392(18) 0.075(3) -0.0207(16) -0.0147(18) -0.0091(17)
N5B 0.0519(19) 0.0351(16) 0.060(2) -0.0188(14) -0.0114(16) -0.0013(15)
C1A 0.0381(19) 0.0307(17) 0.046(2) -0.0126(14) -0.0089(15) 0.0008(14)
C2A 0.0404(19) 0.0326(17) 0.046(2) -0.0133(15) -0.0051(15) -0.0065(15)
C3A 0.067(3) 0.049(2) 0.045(2) -0.027(2) -0.0099(19) -0.0033(17)
C4A 0.066(3) 0.051(2) 0.047(2) -0.024(2) -0.0111(19) -0.0098(18)
C5A 0.041(2) 0.0349(19) 0.069(3) -0.0153(16) -0.0127(18) -0.0110(17)
C6A 0.043(2) 0.0353(18) 0.049(2) -0.0167(16) -0.0068(16) 0.0026(15)
C7A 0.046(2) 0.0349(18) 0.0398(19) -0.0180(15) -0.0057(15) 0.0059(14)
C8A 0.066(3) 0.051(2) 0.038(2) -0.034(2) -0.0091(17) 0.0026(16)
C1B 0.0427(19) 0.0288(16) 0.0414(19) -0.0138(14) -0.0083(15) -0.0007(14)
C2B 0.0396(19) 0.0324(17) 0.0413(19) -0.0125(15) -0.0113(15) 0.0012(14)
C3B 0.059(2) 0.043(2) 0.0373(19) -0.0234(18) -0.0098(17) 0.0011(15)
C4B 0.052(2) 0.0390(19) 0.045(2) -0.0216(17) -0.0066(17) 0.0040(16)
C5B 0.0414(19) 0.0299(17) 0.052(2) -0.0137(15) -0.0099(16) -0.0021(15)
C6B 0.054(2) 0.0360(18) 0.0393(19) -0.0183(16) -0.0086(16) -0.0031(15)
C7B 0.051(2) 0.0400(19) 0.0390(19) -0.0202(17) -0.0066(16) -0.0061(15)
C8B 0.061(2) 0.058(2) 0.0362(19) -0.034(2) -0.0022(17) -0.0044(17)
C1M 0.087(4) 0.075(4) 0.151(6) -0.011(3) -0.063(4) -0.008(4)

loop_
_atom_type_symbol
_atom_type_description
_atom_type_scat_dispersion_real
_atom_type_scat_dispersion_imag
_atom_type_scat_source
C C 0.0033 0.0016 'International Tables Vol C Tables 4.2.6.8 and 6.1.1.4'
H H 0.0000 0.0000 'International Tables Vol C Tables 4.2.6.8 and 6.1.1.4'
N N 0.0061 0.0033 'International Tables Vol C Tables 4.2.6.8 and 6.1.1.4'
O O 0.0106 0.0060 'International Tables Vol C Tables 4.2.6.8 and 6.1.1.4'
Cl Cl 0.1484 0.1585 'International Tables Vol C Tables 4.2.6.8 and 6.1.1.4'
Mn Mn 0.3368 0.7283 'International Tables Vol C Tables 4.2.6.8 and 6.1.1.4'

loop_
_geom_angle_atom_site_label_1
_geom_angle_atom_site_label_2
_geom_angle_atom_site_label_3
_geom_angle
_geom_angle_publ_flag
O1A Mn O1B 96.90(10) n
O1A Mn N1B 171.73(11) n
O1B Mn N1B 90.91(11) n
O1A Mn N1A 90.69(11) n
O1B Mn N1A 172.11(11) n
N1B Mn N1A 81.61(11) n
O1A Mn O1M 89.58(11) n
O1B Mn O1M 90.50(11) n
N1B Mn O1M 87.64(12) n
N1A Mn O1M 91.72(12) n
O1A Mn O1W 91.05(11) n
O1B Mn O1W 87.43(11) n
N1B Mn O1W 92.00(12) n
N1A Mn O1W 90.28(12) n
O1M Mn O1W 177.89(11) n
O13A Cl O12A 109.6(3) ?
O13A Cl O14A 110.1(2) ?
O12A Cl O14A 110.9(3) ?
O13A Cl O11A 109.3(3) ?
O12A Cl O11A 107.7(3) ?
O14A Cl O11A 109.1(3) ?
C2A O1A Mn 129.3(2) ?
C2B O1B Mn 128.4(2) ?
C1M O1M Mn 130.6(3) ?
C1M O1M H1M 109.5 ?
Mn O1M H1M 106.9 ?
Mn O1W H1W1 107(3) ?
Mn O1W H1W2 142(3) ?
H1W1 O1W H1W2 110.2(9) ?
C7A N1A C8A 120.4(3) ?
C7A N1A Mn 126.6(2) ?
C8A N1A Mn 113.0(2) ?
C7B N1B C8B 120.0(3) ?
C7B N1B Mn 126.3(2) ?
C8B N1B Mn 113.7(2) ?
O51A N5A O52A 123.4(3) ?
O51A N5A C5A 119.0(4) ?
O52A N5A C5A 117.6(3) ?
O51B N5B O52B 122.3(3) ?
O51B N5B C5B 119.9(3) ?
O52B N5B C5B 117.8(3) ?
C6A C1A C2A 119.2(3) ?
C6A C1A C7A 117.0(3) ?
C2A C1A C7A 123.8(3) ?
O1A C2A C3A 118.7(3) ?
O1A C2A C1A 122.7(3) ?
C3A C2A C1A 118.6(3) ?
C4A C3A C2A 121.7(4) ?
C4A C3A H3AA 119.1 ?
C2A C3A H3AA 119.1 ?
C3A C4A C5A 119.1(4) ?
C3A C4A H4AA 120.4 ?
C5A C4A H4AA 120.4 ?
C6A C5A C4A 121.3(3) ?
C6A C5A N5A 119.3(4) ?
C4A C5A N5A 119.4(3) ?
C5A C6A C1A 120.0(3) ?
C5A C6A H6AA 120.0 ?
C1A C6A H6AA 120.0 ?
N1A C7A C1A 124.6(3) ?
N1A C7A H7AA 117.7 ?
C1A C7A H7AA 117.7 ?
N1A C8A C8B 106.9(3) ?
N1A C8A H8AA 110.3 ?
C8B C8A H8AA 110.3 ?
N1A C8A H8AB 110.3 ?
C8B C8A H8AB 110.3 ?
H8AA C8A H8AB 108.6 ?
C6B C1B C2B 119.7(3) ?
C6B C1B C7B 116.9(3) ?
C2B C1B C7B 123.4(3) ?
O1B C2B C1B 123.3(3) ?
O1B C2B C3B 118.6(3) ?
C1B C2B C3B 118.1(3) ?
C4B C3B C2B 121.1(3) ?
C4B C3B H3BA 119.4 ?
C2B C3B H3BA 119.4 ?
C3B C4B C5B 119.3(3) ?
C3B C4B H4BA 120.3 ?
C5B C4B H4BA 120.3 ?
C6B C5B C4B 121.6(3) ?
C6B C5B N5B 117.8(3) ?
C4B C5B N5B 120.5(3) ?
C5B C6B C1B 120.2(3) ?
C5B C6B H6BA 119.9 ?
C1B C6B H6BA 119.9 ?
N1B C7B C1B 125.2(3) ?
N1B C7B H7BA 117.4 ?
C1B C7B H7BA 117.4 ?
N1B C8B C8A 106.3(3) ?
N1B C8B H8BA 110.5 ?
C8A C8B H8BA 110.5 ?
N1B C8B H8BB 110.5 ?
C8A C8B H8BB 110.5 ?
H8BA C8B H8BB 108.7 ?
O1M C1M H1MA 109.5 ?
O1M C1M H1MB 109.5 ?
H1MA C1M H1MB 109.5 ?
O1M C1M H1MC 109.5 ?
H1MA C1M H1MC 109.5 ?
H1MB C1M H1MC 109.5 ?

loop_
_geom_bond_atom_site_label_1
_geom_bond_atom_site_label_2
_geom_bond_distance
_geom_bond_publ_flag
Mn O1A 1.893(2) y
Mn O1B 1.914(2) y
Mn N1B 1.982(3) y
Mn N1A 1.994(3) y
Mn O1M 2.233(3) y
Mn O1W 2.263(3) y
Cl O13A 1.395(3) ?
Cl O12A 1.409(4) ?
Cl O14A 1.409(3) ?
Cl O11A 1.410(4) ?
O1A C2A 1.320(4) ?
O1B C2B 1.313(4) ?
O1M C1M 1.385(6) ?
O1M H1M 0.8200 ?
O1W H1W1 0.818(5) ?
O1W H1W2 0.820(5) ?
O51A N5A 1.216(4) ?
O52A N5A 1.239(4) ?
O51B N5B 1.215(4) ?
O52B N5B 1.240(4) ?
N1A C7A 1.281(4) ?
N1A C8A 1.482(4) ?
N1B C7B 1.279(4) ?
N1B C8B 1.485(4) ?
N5A C5A 1.459(4) ?
N5B C5B 1.458(4) ?
C1A C6A 1.411(5) ?
C1A C2A 1.418(5) ?
C1A C7A 1.430(5) ?
C2A C3A 1.397(5) ?
C3A C4A 1.375(5) ?
C3A H3AA 0.9300 ?
C4A C5A 1.395(6) ?
C4A H4AA 0.9300 ?
C5A C6A 1.369(5) ?
C6A H6AA 0.9300 ?
C7A H7AA 0.9300 ?
C8A C8B 1.505(5) ?
C8A H8AA 0.9700 ?
C8A H8AB 0.9700 ?
C1B C6B 1.405(4) ?
C1B C2B 1.411(5) ?
C1B C7B 1.433(5) ?
C2B C3B 1.421(5) ?
C3B C4B 1.368(5) ?
C3B H3BA 0.9300 ?
C4B C5B 1.394(5) ?
C4B H4BA 0.9300 ?
C5B C6B 1.357(5) ?
C6B H6BA 0.9300 ?
C7B H7BA 0.9300 ?
C8B H8BA 0.9700 ?
C8B H8BB 0.9700 ?
C1M H1MA 0.9600 ?
C1M H1MB 0.9600 ?
C1M H1MC 0.9600 ?

loop_
_geom_hbond_atom_site_label_D
_geom_hbond_atom_site_label_H
_geom_hbond_atom_site_label_A
_geom_hbond_site_symmetry_A
_geom_hbond_distance_DH
_geom_hbond_distance_HA
_geom_hbond_distance_DA
_geom_hbond_angle_DHA
O1M H1M O52A 1_545 0.82 2.06 2.877(4) 179
O1W H1W1 O52B 1_565 0.818(5) 2.105(14) 2.905(4) 166(5)
O1W H1W2 O12A . 0.820(5) 2.12(3) 2.842(5) 148(5)

loop_
_geom_torsion_atom_site_label_1
_geom_torsion_atom_site_label_2
_geom_torsion_atom_site_label_3
_geom_torsion_atom_site_label_4
_geom_torsion
_geom_torsion_publ_flag
O1B Mn O1A C2A 165.2(3) ?
N1A Mn O1A C2A -17.0(3) ?
O1M Mn O1A C2A 74.7(3) ?
O1W Mn O1A C2A -107.3(3) ?
O1A Mn O1B C2B 165.4(3) ?
N1B Mn O1B C2B -17.3(3) ?
O1M Mn O1B C2B -105.0(3) ?
O1W Mn O1B C2B 74.6(3) ?
O1A Mn O1M C1M -1.4(5) ?
O1B Mn O1M C1M -98.3(5) ?
N1B Mn O1M C1M 170.8(5) ?
N1A Mn O1M C1M 89.2(5) ?
O1W Mn O1M C1M -109(3) ?
O1A Mn N1A C7A 12.8(3) ?
O1B Mn N1A C7A 177.0(7) ?
N1B Mn N1A C7A -164.1(3) ?
O1M Mn N1A C7A -76.8(3) ?
O1W Mn N1A C7A 103.9(3) ?
O1A Mn N1A C8A -169.1(2) ?
N1B Mn N1A C8A 13.9(2) ?
O1M Mn N1A C8A 101.3(2) ?
O1W Mn N1A C8A -78.1(2) ?
O1A Mn N1B C7B 173.5(7) ?
O1B Mn N1B C7B 12.6(3) ?
N1A Mn N1B C7B -164.9(3) ?
O1M Mn N1B C7B 103.0(3) ?
O1W Mn N1B C7B -74.9(3) ?
O1B Mn N1B C8B -169.3(3) ?
N1A Mn N1B C8B 13.2(3) ?
O1M Mn N1B C8B -78.9(3) ?
O1W Mn N1B C8B 103.2(3) ?
Mn O1A C2A C3A -167.7(3) ?
Mn O1A C2A C1A 13.8(5) ?
C6A C1A C2A O1A 178.0(3) ?
C7A C1A C2A O1A -0.2(6) ?
C6A C1A C2A C3A -0.5(5) ?
C7A C1A C2A C3A -178.8(3) ?
O1A C2A C3A C4A -177.2(4) ?
C1A C2A C3A C4A 1.4(6) ?
C2A C3A C4A C5A -0.8(6) ?
C3A C4A C5A C6A -0.8(6) ?
C3A C4A C5A N5A 177.6(4) ?
O51A N5A C5A C6A -178.2(4) ?
O52A N5A C5A C6A 1.8(5) ?
O51A N5A C5A C4A 3.3(6) ?
O52A N5A C5A C4A -176.7(4) ?
C4A C5A C6A C1A 1.7(6) ?
N5A C5A C6A C1A -176.7(3) ?
C2A C1A C6A C5A -1.0(5) ?
C7A C1A C6A C5A 177.4(3) ?
C8A N1A C7A C1A 176.5(3) ?
Mn N1A C7A C1A -5.6(5) ?
C6A C1A C7A N1A 178.2(3) ?
C2A C1A C7A N1A -3.5(6) ?
C7A N1A C8A C8B 141.1(3) ?
Mn N1A C8A C8B -37.1(4) ?
Mn O1B C2B C1B 13.6(5) ?
Mn O1B C2B C3B -168.3(2) ?
C6B C1B C2B O1B 178.6(3) ?
C7B C1B C2B O1B 1.0(5) ?
C6B C1B C2B C3B 0.5(5) ?
C7B C1B C2B C3B -177.1(3) ?
O1B C2B C3B C4B -178.1(3) ?
C1B C2B C3B C4B 0.1(5) ?
C2B C3B C4B C5B -0.7(6) ?
C3B C4B C5B C6B 0.7(6) ?
C3B C4B C5B N5B 177.8(3) ?
O51B N5B C5B C6B -4.2(5) ?
O52B N5B C5B C6B 175.0(3) ?
O51B N5B C5B C4B 178.6(4) ?
O52B N5B C5B C4B -2.2(5) ?
C4B C5B C6B C1B -0.1(6) ?
N5B C5B C6B C1B -177.2(3) ?
C2B C1B C6B C5B -0.5(5) ?
C7B C1B C6B C5B 177.3(3) ?
C8B N1B C7B C1B 177.8(3) ?
Mn N1B C7B C1B -4.2(5) ?
C6B C1B C7B N1B 176.7(4) ?
C2B C1B C7B N1B -5.6(6) ?
C7B N1B C8B C8A 141.9(3) ?
Mn N1B C8B C8A -36.4(4) ?
N1A C8A C8B N1B 45.6(4) y
